data_6000267
loop_
_publ_author_name
'Fosse, N.'
'Brohan, L.'

_publ_section_title
;
 Thermal and structural investigations of the
 bis-dihexadecyldimethylammonium dichromate
;
_journal_name_full 'Journal of Solid State Chemistry'
_journal_page_first 655
_journal_page_last 667
_journal_paper_doi 10.1006/jssc.1999.8277
_journal_volume 145
_journal_year 1999
_chemical_formula_sum 'C68 H144 Cr2 N2 O7'
_space_group_name_H-M_alt 'P 1'
_cell_angle_alpha 103.690
_cell_angle_beta 89.860
_cell_angle_gamma 94.120
_cell_length_a 34.3300
_cell_length_b 7.8000
_cell_length_c 7.2500
_cell_volume 1881.12
_cod_database_code 6000267

loop_
_atom_site_label
_atom_site_fract_x
_atom_site_fract_y
_atom_site_fract_z
? ? ? ?
